data_7219122
loop_
_publ_author_name
'Sun, Qian'
'Cheng, Ai-Ling'
'Wang, Kun'
'Yi, Xiu-Chun'
'Gao, En-Qing'

_publ_section_title
;
 Chiral or achiral: four isomeric Cd(ii) coordination polymers based on
 phenylenediacrylate ligands
;
_journal_issue 6
_journal_name_full CrystEngComm
_journal_page_first 1389
_journal_paper_doi 10.1039/C4CE02019G
_journal_volume 17
_journal_year 2015
_chemical_formula_sum 'C12 H12 Cd O6'
_chemical_formula_weight 364.62
_chemical_name_systematic
; 
 ? 
;
_space_group_IT_number 15
_symmetry_cell_setting monoclinic
_symmetry_space_group_name_Hall '-C 2yc'
_symmetry_space_group_name_H-M 'C 1 2/c 1'
_atom_sites_solution_hydrogens geom
_atom_sites_solution_primary direct
_atom_sites_solution_secondary difmap
_audit_creation_method SHELXL-97
_audit_update_record
;
2014-11-28 deposited with the CCDC.
2014-12-19 downloaded from the CCDC.
;
_cell_angle_alpha 90.00
_cell_angle_beta 94.810(3)
_cell_angle_gamma 90.00
_cell_formula_units_Z 4
_cell_length_a 11.823(2)
_cell_length_b 5.3348(11)
_cell_length_c 20.053(4)
_cell_measurement_reflns_used 1493
_cell_measurement_temperature 296(2)
_cell_measurement_theta_max 25.27
_cell_measurement_theta_min 3.46
_cell_volume 1260.4(4)
_computing_cell_refinement 'Bruker SMART'
_computing_data_collection 'Bruker SMART'
_computing_data_reduction 'Bruker SAINT'
_computing_molecular_graphics 'Bruker SHELXTL'
_computing_publication_material 'Bruker SHELXTL'
_computing_structure_refinement 'SHELXL-97 (Sheldrick, 1997)'
_computing_structure_solution 'SHELXS-97 (Sheldrick, 1990)'
_diffrn_ambient_temperature 296(2)
_diffrn_measured_fraction_theta_full 0.992
_diffrn_measured_fraction_theta_max 0.992
_diffrn_measurement_device_type 'CCD area detector'
_diffrn_measurement_method 'phi and omega scans'
_diffrn_radiation_monochromator graphite
_diffrn_radiation_source 'fine-focus sealed tube'
_diffrn_radiation_type MoK\a
_diffrn_radiation_wavelength 0.71073
_diffrn_reflns_av_R_equivalents 0.0336
_diffrn_reflns_av_unetI/netI 0.0419
_diffrn_reflns_limit_h_max 12
_diffrn_reflns_limit_h_min -15
_diffrn_reflns_limit_k_max 6
_diffrn_reflns_limit_k_min -6
_diffrn_reflns_limit_l_max 26
_diffrn_reflns_limit_l_min -20
_diffrn_reflns_number 3711
_diffrn_reflns_theta_full 27.50
_diffrn_reflns_theta_max 27.50
_diffrn_reflns_theta_min 3.46
_exptl_absorpt_coefficient_mu 1.752
_exptl_absorpt_correction_T_max 0.887
_exptl_absorpt_correction_T_min 0.810
_exptl_absorpt_correction_type multi-scan
_exptl_absorpt_process_details SADABS
_exptl_crystal_colour colorless
_exptl_crystal_density_diffrn 1.922
_exptl_crystal_density_method 'not measured'
_exptl_crystal_description block
_exptl_crystal_F_000 720
_exptl_crystal_size_max 0.20
_exptl_crystal_size_mid 0.15
_exptl_crystal_size_min 0.08
_refine_diff_density_max 0.885
_refine_diff_density_min -0.603
_refine_diff_density_rms 0.108
_refine_ls_extinction_method none
_refine_ls_goodness_of_fit_ref 1.025
_refine_ls_hydrogen_treatment mixed
_refine_ls_matrix_type full
_refine_ls_number_parameters 95
_refine_ls_number_reflns 1436
_refine_ls_number_restraints 3
_refine_ls_restrained_S_all 1.024
_refine_ls_R_factor_all 0.0386
_refine_ls_R_factor_gt 0.0344
_refine_ls_shift/su_max 0.000
_refine_ls_shift/su_mean 0.000
_refine_ls_structure_factor_coef Fsqd
_refine_ls_weighting_details 'calc w=1/[\s^2^(Fo^2^)+(0.0460P)^2^+0.0000P] where P=(Fo^2^+2Fc^2^)/3'
_refine_ls_weighting_scheme calc
_refine_ls_wR_factor_gt 0.0776
_refine_ls_wR_factor_ref 0.0808
_reflns_number_gt 1313
_reflns_number_total 1436
_reflns_threshold_expression >2sigma(I)
_cod_data_source_file c4ce02019g2.cif
_cod_data_source_block 1p
_cod_depositor_comments 'Adding full bibliography for 7219121--7219124.cif.'
_cod_original_cell_volume 1260.4(5)
_cod_original_sg_symbol_H-M C2/c
_cod_database_code 7219122

loop_
_symmetry_equiv_pos_as_xyz
'x, y, z'
'-x, y, -z+1/2'
'x+1/2, y+1/2, z'
'-x+1/2, y+1/2, -z+1/2'
'-x, -y, -z'
'x, -y, z-1/2'
'-x+1/2, -y+1/2, -z'
'x+1/2, -y+1/2, z-1/2'

loop_
_atom_site_label
_atom_site_type_symbol
_atom_site_fract_x
_atom_site_fract_y
_atom_site_fract_z
_atom_site_U_iso_or_equiv
_atom_site_adp_type
_atom_site_occupancy
_atom_site_symmetry_multiplicity
_atom_site_calc_flag
_atom_site_refinement_flags
Cd1 Cd 0.5000 0.21198(6) 0.7500 0.03077(15) Uani 1 2 d S
C1 C 0.3753(3) 0.5282(6) 0.66757(18) 0.0330(8) Uani 1 1 d .
C2 C 0.3100(3) 0.7190(7) 0.6268(2) 0.0422(9) Uani 1 1 d .
H2A H 0.2317 0.7251 0.6286 0.051 Uiso 1 1 calc R
C3 C 0.3571(3) 0.8785(8) 0.58839(19) 0.0398(8) Uani 1 1 d .
H3A H 0.4357 0.8704 0.5888 0.048 Uiso 1 1 calc R
C4 C 0.3006(3) 1.0706(7) 0.54432(18) 0.0357(8) Uani 1 1 d .
C5 C 0.3656(4) 1.2207(7) 0.5058(2) 0.0427(9) Uani 1 1 d .
H5A H 0.4441 1.2030 0.5098 0.051 Uiso 1 1 calc R
O1 O 0.3246(2) 0.3877(5) 0.70559(13) 0.0406(6) Uani 1 1 d .
O2 O 0.4817(2) 0.5066(5) 0.66473(13) 0.0371(6) Uani 1 1 d .
C6 C 0.1834(3) 1.1045(8) 0.5383(2) 0.0435(9) Uani 1 1 d .
H6A H 0.1379 1.0089 0.5642 0.052 Uiso 1 1 calc R
O3 O 0.4006(2) -0.0745(5) 0.79899(17) 0.0469(7) Uani 1 1 d D
H3W1 H 0.3301(16) -0.092(8) 0.800(2) 0.057(13) Uiso 1 1 d D
H3W2 H 0.433(3) -0.207(6) 0.813(3) 0.057(15) Uiso 1 1 d D

loop_
_atom_site_aniso_label
_atom_site_aniso_U_11
_atom_site_aniso_U_22
_atom_site_aniso_U_33
_atom_site_aniso_U_23
_atom_site_aniso_U_13
_atom_site_aniso_U_12
Cd1 0.0296(2) 0.0223(2) 0.0395(2) 0.000 -0.00260(15) 0.000
C1 0.0372(19) 0.0226(17) 0.0383(19) -0.0030(14) -0.0022(15) -0.0021(13)
C2 0.034(2) 0.038(2) 0.054(3) 0.0129(17) -0.0021(18) 0.0046(15)
C3 0.043(2) 0.035(2) 0.040(2) 0.0037(17) -0.0004(16) 0.0062(16)
C4 0.038(2) 0.035(2) 0.0345(19) 0.0027(15) 0.0021(15) 0.0055(15)
C5 0.038(2) 0.042(2) 0.048(2) 0.0110(17) 0.0022(18) 0.0054(16)
O1 0.0300(13) 0.0363(14) 0.0548(16) 0.0153(12) -0.0009(11) 0.0006(11)
O2 0.0317(13) 0.0321(14) 0.0468(15) 0.0042(11) -0.0014(11) 0.0017(10)
C6 0.043(2) 0.043(2) 0.045(2) 0.0135(18) 0.0104(17) 0.0044(17)
O3 0.0231(13) 0.0353(16) 0.083(2) 0.0164(14) 0.0082(13) 0.0015(11)

loop_
_atom_type_symbol
_atom_type_description
_atom_type_scat_dispersion_real
_atom_type_scat_dispersion_imag
_atom_type_scat_source
C C 0.0033 0.0016 'International Tables Vol C Tables 4.2.6.8 and 6.1.1.4'
H H 0.0000 0.0000 'International Tables Vol C Tables 4.2.6.8 and 6.1.1.4'
O O 0.0106 0.0060 'International Tables Vol C Tables 4.2.6.8 and 6.1.1.4'
Cd Cd -0.8075 1.2024 'International Tables Vol C Tables 4.2.6.8 and 6.1.1.4'

loop_
_geom_angle_atom_site_label_1
_geom_angle_atom_site_label_2
_geom_angle_atom_site_label_3
_geom_angle
_geom_angle_site_symmetry_1
_geom_angle_site_symmetry_3
O3 Cd1 O3 92.40(16) . 2_656
O3 Cd1 O2 140.96(9) . .
O3 Cd1 O2 99.29(11) 2_656 .
O3 Cd1 O2 99.29(11) . 2_656
O3 Cd1 O2 140.96(9) 2_656 2_656
O2 Cd1 O2 94.68(13) . 2_656
O3 Cd1 O1 87.67(9) . .
O3 Cd1 O1 125.86(10) 2_656 .
O2 Cd1 O1 55.43(8) . .
O2 Cd1 O1 91.93(9) 2_656 .
O3 Cd1 O1 125.86(10) . 2_656
O3 Cd1 O1 87.67(9) 2_656 2_656
O2 Cd1 O1 91.93(9) . 2_656
O2 Cd1 O1 55.43(8) 2_656 2_656
O1 Cd1 O1 133.62(13) . 2_656
O3 Cd1 C1 116.24(12) . 2_656
O3 Cd1 C1 114.80(11) 2_656 2_656
O2 Cd1 C1 92.31(10) . 2_656
O2 Cd1 C1 27.87(10) 2_656 2_656
O1 Cd1 C1 113.31(10) . 2_656
O1 Cd1 C1 27.62(10) 2_656 2_656
O3 Cd1 C1 114.80(11) . .
O3 Cd1 C1 116.24(12) 2_656 .
O2 Cd1 C1 27.87(10) . .
O2 Cd1 C1 92.31(10) 2_656 .
O1 Cd1 C1 27.62(10) . .
O1 Cd1 C1 113.31(10) 2_656 .
C1 Cd1 C1 103.01(14) 2_656 .
O1 C1 O2 119.9(3) . .
O1 C1 C2 119.5(3) . .
O2 C1 C2 120.6(3) . .
O1 C1 Cd1 61.42(18) . .
O2 C1 Cd1 58.68(18) . .
C2 C1 Cd1 174.9(3) . .
C3 C2 C1 123.1(4) . .
C3 C2 H2A 118.4 . .
C1 C2 H2A 118.4 . .
C2 C3 C4 127.8(4) . .
C2 C3 H3A 116.1 . .
C4 C3 H3A 116.1 . .
C5 C4 C6 118.0(4) . .
C5 C4 C3 119.4(3) . .
C6 C4 C3 122.6(4) . .
C6 C5 C4 121.7(4) 7_576 .
C6 C5 H5A 119.1 7_576 .
C4 C5 H5A 119.1 . .
C1 O1 Cd1 91.0(2) . .
C1 O2 Cd1 93.4(2) . .
C5 C6 C4 120.3(4) 7_576 .
C5 C6 H6A 119.9 7_576 .
C4 C6 H6A 119.9 . .
Cd1 O3 H3W1 131(3) . .
Cd1 O3 H3W2 119(3) . .
H3W1 O3 H3W2 109(3) . .

loop_
_geom_bond_atom_site_label_1
_geom_bond_atom_site_label_2
_geom_bond_distance
_geom_bond_site_symmetry_2
Cd1 O3 2.208(3) .
Cd1 O3 2.208(3) 2_656
Cd1 O2 2.319(2) .
Cd1 O2 2.319(2) 2_656
Cd1 O1 2.380(2) .
Cd1 O1 2.380(2) 2_656
Cd1 C1 2.710(4) 2_656
Cd1 C1 2.710(4) .
C1 O1 1.257(4) .
C1 O2 1.269(4) .
C1 C2 1.482(5) .
C2 C3 1.303(6) .
C2 H2A 0.9300 .
C3 C4 1.476(5) .
C3 H3A 0.9300 .
C4 C5 1.388(6) .
C4 C6 1.393(5) .
C5 C6 1.379(5) 7_576
C5 H5A 0.9300 .
C6 C5 1.379(5) 7_576
C6 H6A 0.9300 .
O3 H3W1 0.841(18) .
O3 H3W2 0.846(18) .

loop_
_geom_hbond_atom_site_label_D
_geom_hbond_atom_site_label_H
_geom_hbond_atom_site_label_A
_geom_hbond_distance_DH
_geom_hbond_distance_HA
_geom_hbond_distance_DA
_geom_hbond_angle_DHA
_geom_hbond_site_symmetry_A
O3 H3W1 O1 0.841(18) 1.826(19) 2.663(4) 174(4) 4_546
O3 H3W2 O2 0.846(18) 1.860(19) 2.700(4) 172(5) 2_646
